data_2312606
loop_
_publ_author_name
'Zigelstein, Rachel'
'Lough, Alan J.'
'Bender, Timothy P.'

_publ_section_title
;
 The influence of the axial group on the crystal structures of boron
 subphthalocyanines.
;
_journal_coeditor_code DG3059
_journal_issue 10
_journal_name_full 'Acta crystallographica. Section C, Structural chemistry'
_journal_paper_doi 10.1107/S2053229624006934
_journal_volume 80
_journal_year 2024
_chemical_formula_iupac 'C28 H21 B N6 O'
_chemical_formula_moiety 'C28 H21 B N6 O'
_chemical_formula_sum 'C28 H21 B N6 O'
_chemical_formula_weight 468.32
_chemical_name_systematic
;
(<i>tert</i>-Butanolato)(subphthalocyaninato)boron
;
_space_group_crystal_system monoclinic
_space_group_IT_number 14
_space_group_name_Hall '-P 2ybc'
_space_group_name_H-M_alt 'P 1 21/c 1'
_atom_sites_solution_hydrogens geom
_audit_creation_method SHELXL-2019/1
_cell_angle_alpha 90
_cell_angle_beta 102.074(2)
_cell_angle_gamma 90
_cell_formula_units_Z 4
_cell_length_a 14.3815(7)
_cell_length_b 8.2702(4)
_cell_length_c 19.8660(9)
_cell_measurement_reflns_used 9907
_cell_measurement_temperature 150(2)
_cell_measurement_theta_max 65.56
_cell_measurement_theta_min 3.14
_cell_volume 2310.55(19)
_computing_cell_refinement
;
APEX4 (Bruker, 2021)
;
_computing_data_collection
;
APEX4 (Bruker, 2021)
;
_computing_data_reduction
;
APEX4 (Bruker, 2021)
;
_computing_molecular_graphics
;
PLATON (Spek, 2020)
;
_computing_publication_material
;
SHELXTL (Sheldrick, 2008)
;
_computing_structure_refinement
;
SHELXL2019 (Sheldrick, 2015<i>b</i>)
;
_computing_structure_solution
;
SHELXT2018 (Sheldrick, 2015<i>a</i>)
;
_diffrn_ambient_temperature 150(2)
_diffrn_measured_fraction_theta_full 0.985
_diffrn_measured_fraction_theta_max 0.985
_diffrn_measurement_device_type 'Bruker Kappa APEX-DUO CMOS PHOTON II'
_diffrn_measurement_method '\f and \w scans'
_diffrn_radiation_type CuK\a
_diffrn_radiation_wavelength 1.54178
_diffrn_reflns_av_R_equivalents 0.0517
_diffrn_reflns_av_unetI/netI 0.0265
_diffrn_reflns_limit_h_max 16
_diffrn_reflns_limit_h_min -17
_diffrn_reflns_limit_k_max 9
_diffrn_reflns_limit_k_min -9
_diffrn_reflns_limit_l_max 23
_diffrn_reflns_limit_l_min -23
_diffrn_reflns_number 41764
_diffrn_reflns_theta_full 66.350
_diffrn_reflns_theta_max 66.350
_diffrn_reflns_theta_min 3.142
_diffrn_source 'Incoatec ImuS with multi-layer optics'
_exptl_absorpt_coefficient_mu 0.678
_exptl_absorpt_correction_T_max 0.7528
_exptl_absorpt_correction_T_min 0.6728
_exptl_absorpt_correction_type multi-scan
_exptl_absorpt_process_details
;
(SADABS; Krause <i>et al.</i>,  2015)
;
_exptl_crystal_colour pink
_exptl_crystal_density_diffrn 1.346
_exptl_crystal_description Shard
_exptl_crystal_F_000 976
_exptl_crystal_size_max 0.170
_exptl_crystal_size_mid 0.090
_exptl_crystal_size_min 0.020
_refine_diff_density_max 0.221
_refine_diff_density_min -0.170
_refine_ls_extinction_coef 0.0027(2)
_refine_ls_extinction_expression Fc^*^=kFc[1+0.001xFc^2^\l^3^/sin(2\q)]^-1/4^
_refine_ls_extinction_method
;
SHELXL2019 (Sheldrick, 2015<i>b</i>)
;
_refine_ls_goodness_of_fit_ref 1.050
_refine_ls_hydrogen_treatment constr
_refine_ls_matrix_type full
_refine_ls_number_parameters 329
_refine_ls_number_reflns 3994
_refine_ls_number_restraints 0
_refine_ls_restrained_S_all 1.050
_refine_ls_R_factor_all 0.0443
_refine_ls_R_factor_gt 0.0350
_refine_ls_shift/su_max 0.000
_refine_ls_shift/su_mean 0.000
_refine_ls_structure_factor_coef Fsqd
_refine_ls_weighting_details 'w=1/[\s^2^(Fo^2^)+(0.0430P)^2^+0.6555P] where P=(Fo^2^+2Fc^2^)/3'
_refine_ls_weighting_scheme calc
_refine_ls_wR_factor_gt 0.0844
_refine_ls_wR_factor_ref 0.0887
_reflns_number_gt 3363
_reflns_number_total 3994
_reflns_threshold_expression 'I > 2\s(I)'
_cod_data_source_file dg3059.cif
_cod_data_source_block d23115_a
_cod_original_sg_symbol_H-M 'P 21/c'
_cod_database_code 2312606
_shelx_space_group_comment
;
The symmetry employed for this shelxl refinement is uniquely defined
by the following loop, which should always be used as a source of
symmetry information in preference to the above space-group names.
They are only intended as comments.
;
_shelx_estimated_absorpt_t_min 0.894
_shelx_estimated_absorpt_t_max 0.987

loop_
_space_group_symop_operation_xyz
'x, y, z'
'-x, y+1/2, -z+1/2'
'-x, -y, -z'
'x, -y-1/2, z-1/2'

loop_
_atom_site_type_symbol
_atom_site_label
_atom_site_fract_x
_atom_site_fract_y
_atom_site_fract_z
_atom_site_U_iso_or_equiv
_atom_site_adp_type
_atom_site_calc_flag
_atom_site_occupancy
_atom_site_disorder_assembly
_atom_site_disorder_group
O O1 0.13233(7) 0.45659(12) 0.34123(5) 0.0322(2) Uani d 1 . .
N N1 0.25586(8) 0.26134(13) 0.35481(6) 0.0257(3) Uani d 1 . .
N N2 0.38286(8) 0.42521(14) 0.33597(6) 0.0273(3) Uani d 1 . .
N N3 0.29197(8) 0.50116(14) 0.41822(6) 0.0261(3) Uani d 1 . .
N N4 0.26678(8) 0.50795(14) 0.53271(6) 0.0282(3) Uani d 1 . .
N N5 0.19298(8) 0.30535(14) 0.45350(6) 0.0269(3) Uani d 1 . .
N N6 0.18897(8) 0.04134(15) 0.40441(6) 0.0295(3) Uani d 1 . .
C C1 0.23293(10) 0.10185(17) 0.35669(7) 0.0264(3) Uani d 1 . .
C C2 0.28511(10) 0.02031(17) 0.31120(7) 0.0269(3) Uani d 1 . .
C C3 0.28641(11) -0.13979(18) 0.28963(7) 0.0313(3) Uani d 1 . .
H H3A 0.246279 -0.218727 0.303556 0.038 Uiso calc 1 . .
C C4 0.34791(11) -0.18023(19) 0.24732(8) 0.0358(4) Uani d 1 . .
H H4A 0.348608 -0.287988 0.230871 0.043 Uiso calc 1 . .
C C5 0.40911(11) -0.06566(19) 0.22827(8) 0.0347(4) Uani d 1 . .
H H5A 0.450767 -0.097125 0.199282 0.042 Uiso calc 1 . .
C C6 0.41009(10) 0.09253(18) 0.25084(7) 0.0301(3) Uani d 1 . .
H H6A 0.453337 0.168813 0.238916 0.036 Uiso calc 1 . .
C C7 0.34651(10) 0.13761(17) 0.29132(7) 0.0263(3) Uani d 1 . .
C C8 0.32972(10) 0.28996(17) 0.32361(7) 0.0253(3) Uani d 1 . .
C C9 0.36722(10) 0.52164(16) 0.38687(7) 0.0264(3) Uani d 1 . .
C C10 0.43102(10) 0.63519(16) 0.42978(7) 0.0277(3) Uani d 1 . .
C C11 0.51788(10) 0.70194(17) 0.42372(8) 0.0314(3) Uani d 1 . .
H H11A 0.544142 0.680471 0.384550 0.038 Uiso calc 1 . .
C C12 0.56482(11) 0.80038(17) 0.47634(8) 0.0337(3) Uani d 1 . .
H H12A 0.623371 0.849009 0.472596 0.040 Uiso calc 1 . .
C C13 0.52780(11) 0.82968(17) 0.53489(8) 0.0335(4) Uani d 1 . .
H H13A 0.561216 0.898917 0.569887 0.040 Uiso calc 1 . .
C C14 0.44356(11) 0.75980(17) 0.54275(8) 0.0313(3) Uani d 1 . .
H H14A 0.419707 0.777328 0.583280 0.038 Uiso calc 1 . .
C C15 0.39448(10) 0.66299(16) 0.48975(7) 0.0283(3) Uani d 1 . .
C C16 0.30911(10) 0.56455(16) 0.48327(7) 0.0272(3) Uani d 1 . .
C C17 0.21516(10) 0.37185(17) 0.51812(7) 0.0275(3) Uani d 1 . .
C C18 0.19411(10) 0.24788(18) 0.56463(7) 0.0282(3) Uani d 1 . .
C C19 0.20229(10) 0.24625(19) 0.63576(7) 0.0315(3) Uani d 1 . .
H H19A 0.220049 0.340896 0.662455 0.038 Uiso calc 1 . .
C C20 0.18385(11) 0.1032(2) 0.66637(8) 0.0376(4) Uani d 1 . .
H H20A 0.186793 0.100649 0.714580 0.045 Uiso calc 1 . .
C C21 0.16091(12) -0.0380(2) 0.62762(8) 0.0423(4) Uani d 1 . .
H H21A 0.149430 -0.134835 0.650270 0.051 Uiso calc 1 . .
C C22 0.15452(12) -0.0400(2) 0.55722(8) 0.0383(4) Uani d 1 . .
H H22A 0.140249 -0.136935 0.531472 0.046 Uiso calc 1 . .
C C23 0.16970(10) 0.10470(18) 0.52524(7) 0.0305(3) Uani d 1 . .
C C24 0.17644(10) 0.14261(17) 0.45474(7) 0.0281(3) Uani d 1 . .
C C25 0.04743(10) 0.53426(18) 0.35279(8) 0.0307(3) Uani d 1 . .
C C26 0.00330(13) 0.6075(2) 0.28332(9) 0.0488(4) Uani d 1 . .
H H26A -0.056878 0.660087 0.286012 0.073 Uiso calc 1 . .
H H26B -0.008593 0.522026 0.248406 0.073 Uiso calc 1 . .
H H26C 0.046902 0.687616 0.270735 0.073 Uiso calc 1 . .
C C27 0.07026(11) 0.66450(19) 0.40753(9) 0.0396(4) Uani d 1 . .
H H27A 0.011984 0.723032 0.410430 0.059 Uiso calc 1 . .
H H27B 0.116618 0.740102 0.395416 0.059 Uiso calc 1 . .
H H27C 0.096944 0.614488 0.452109 0.059 Uiso calc 1 . .
C C28 -0.01812(11) 0.4078(2) 0.37321(9) 0.0433(4) Uani d 1 . .
H H28A -0.080008 0.456834 0.373695 0.065 Uiso calc 1 . .
H H28B 0.009899 0.366219 0.419177 0.065 Uiso calc 1 . .
H H28C -0.026529 0.318737 0.339947 0.065 Uiso calc 1 . .
B B1 0.20919(11) 0.3904(2) 0.38962(8) 0.0270(4) Uani d 1 . .

loop_
_atom_site_aniso_label
_atom_site_aniso_U_11
_atom_site_aniso_U_22
_atom_site_aniso_U_33
_atom_site_aniso_U_12
_atom_site_aniso_U_13
_atom_site_aniso_U_23
O1 0.0296(5) 0.0411(6) 0.0274(5) 0.0076(4) 0.0091(4) 0.0016(4)
N1 0.0276(6) 0.0273(6) 0.0234(6) 0.0002(5) 0.0083(5) -0.0003(5)
N2 0.0309(6) 0.0273(6) 0.0249(6) 0.0010(5) 0.0085(5) 0.0025(5)
N3 0.0294(6) 0.0253(6) 0.0250(6) 0.0011(5) 0.0084(5) -0.0006(5)
N4 0.0313(6) 0.0278(6) 0.0271(6) 0.0023(5) 0.0095(5) -0.0010(5)
N5 0.0281(6) 0.0298(6) 0.0245(6) -0.0007(5) 0.0092(5) -0.0011(5)
N6 0.0302(6) 0.0329(7) 0.0273(6) -0.0052(5) 0.0101(5) -0.0023(5)
C1 0.0269(7) 0.0274(7) 0.0251(7) -0.0023(6) 0.0062(6) -0.0003(6)
C2 0.0290(7) 0.0303(7) 0.0215(7) 0.0008(6) 0.0057(6) -0.0001(6)
C3 0.0342(8) 0.0295(8) 0.0311(8) -0.0011(6) 0.0089(6) -0.0013(6)
C4 0.0398(9) 0.0309(8) 0.0380(9) 0.0029(7) 0.0110(7) -0.0053(7)
C5 0.0353(8) 0.0371(8) 0.0345(8) 0.0048(7) 0.0137(7) -0.0032(6)
C6 0.0300(7) 0.0337(8) 0.0283(8) 0.0008(6) 0.0100(6) -0.0002(6)
C7 0.0274(7) 0.0289(7) 0.0227(7) 0.0013(6) 0.0052(6) 0.0008(6)
C8 0.0268(7) 0.0279(7) 0.0222(7) 0.0009(6) 0.0078(6) 0.0025(6)
C9 0.0291(7) 0.0254(7) 0.0268(7) 0.0021(6) 0.0104(6) 0.0043(6)
C10 0.0317(8) 0.0223(7) 0.0296(8) 0.0018(6) 0.0076(6) 0.0030(6)
C11 0.0336(8) 0.0270(7) 0.0351(8) 0.0022(6) 0.0106(7) 0.0025(6)
C12 0.0297(8) 0.0284(8) 0.0418(9) 0.0006(6) 0.0047(7) 0.0035(6)
C13 0.0373(8) 0.0247(7) 0.0349(8) 0.0010(6) -0.0011(7) 0.0022(6)
C14 0.0396(8) 0.0245(7) 0.0291(8) 0.0036(6) 0.0054(6) 0.0030(6)
C15 0.0333(8) 0.0230(7) 0.0286(8) 0.0025(6) 0.0065(6) 0.0029(6)
C16 0.0314(8) 0.0253(7) 0.0255(7) 0.0032(6) 0.0076(6) -0.0002(6)
C17 0.0279(7) 0.0311(8) 0.0254(7) 0.0018(6) 0.0098(6) -0.0024(6)
C18 0.0252(7) 0.0344(8) 0.0269(7) -0.0008(6) 0.0101(6) -0.0002(6)
C19 0.0285(7) 0.0403(9) 0.0268(8) -0.0026(6) 0.0082(6) -0.0013(6)
C20 0.0378(9) 0.0502(10) 0.0262(8) -0.0074(7) 0.0099(7) 0.0025(7)
C21 0.0507(10) 0.0447(9) 0.0334(9) -0.0138(8) 0.0134(8) 0.0048(7)
C22 0.0448(9) 0.0382(9) 0.0341(9) -0.0124(7) 0.0130(7) -0.0005(7)
C23 0.0291(8) 0.0371(8) 0.0277(8) -0.0052(6) 0.0113(6) -0.0004(6)
C24 0.0277(7) 0.0312(8) 0.0269(7) -0.0037(6) 0.0089(6) -0.0010(6)
C25 0.0266(7) 0.0333(8) 0.0331(8) 0.0027(6) 0.0089(6) 0.0001(6)
C26 0.0429(10) 0.0640(12) 0.0395(9) 0.0200(9) 0.0086(8) 0.0086(9)
C27 0.0355(9) 0.0340(8) 0.0497(10) 0.0012(7) 0.0096(7) -0.0071(7)
C28 0.0351(9) 0.0407(9) 0.0568(11) -0.0060(7) 0.0160(8) -0.0049(8)
B1 0.0285(8) 0.0287(8) 0.0254(8) 0.0011(7) 0.0096(7) -0.0004(7)

loop_
_atom_type_symbol
_atom_type_description
_atom_type_scat_dispersion_real
_atom_type_scat_dispersion_imag
_atom_type_scat_source
C C 0.0181 0.0091 'International Tables Vol C Tables 4.2.6.8 and 6.1.1.4'
H H 0.0000 0.0000 'International Tables Vol C Tables 4.2.6.8 and 6.1.1.4'
B B 0.0090 0.0039 'International Tables Vol C Tables 4.2.6.8 and 6.1.1.4'
N N 0.0311 0.0180 'International Tables Vol C Tables 4.2.6.8 and 6.1.1.4'
O O 0.0492 0.0322 'International Tables Vol C Tables 4.2.6.8 and 6.1.1.4'

loop_
_geom_angle_atom_site_label_1
_geom_angle_atom_site_label_2
_geom_angle_atom_site_label_3
_geom_angle_site_symmetry_1
_geom_angle_site_symmetry_3
_geom_angle
_geom_angle_publ_flag
B1 O1 C25 . . 129.23(11) ?
C8 N1 C1 . . 113.47(11) ?
C8 N1 B1 . . 123.58(12) ?
C1 N1 B1 . . 122.73(12) ?
C9 N2 C8 . . 116.87(11) ?
C9 N3 C16 . . 112.29(12) ?
C9 N3 B1 . . 122.59(11) ?
C16 N3 B1 . . 123.92(11) ?
C16 N4 C17 . . 116.60(12) ?
C24 N5 C17 . . 112.64(12) ?
C24 N5 B1 . . 122.08(12) ?
C17 N5 B1 . . 123.57(12) ?
C1 N6 C24 . . 116.70(12) ?
N6 C1 N1 . . 122.22(12) ?
N6 C1 C2 . . 130.26(13) ?
N1 C1 C2 . . 105.81(11) ?
C3 C2 C7 . . 120.92(13) ?
C3 C2 C1 . . 132.32(13) ?
C7 C2 C1 . . 106.68(12) ?
C4 C3 C2 . . 117.92(14) ?
C4 C3 H3A . . 121.0 ?
C2 C3 H3A . . 121.0 ?
C3 C4 C5 . . 121.31(14) ?
C3 C4 H4A . . 119.3 ?
C5 C4 H4A . . 119.3 ?
C6 C5 C4 . . 121.19(14) ?
C6 C5 H5A . . 119.4 ?
C4 C5 H5A . . 119.4 ?
C5 C6 C7 . . 118.59(14) ?
C5 C6 H6A . . 120.7 ?
C7 C6 H6A . . 120.7 ?
C6 C7 C2 . . 119.99(13) ?
C6 C7 C8 . . 132.61(13) ?
C2 C7 C8 . . 107.33(11) ?
N2 C8 N1 . . 121.96(12) ?
N2 C8 C7 . . 131.15(12) ?
N1 C8 C7 . . 105.54(11) ?
N2 C9 N3 . . 122.85(13) ?
N2 C9 C10 . . 129.72(12) ?
N3 C9 C10 . . 105.95(12) ?
C11 C10 C15 . . 120.32(13) ?
C11 C10 C9 . . 132.12(13) ?
C15 C10 C9 . . 107.31(12) ?
C12 C11 C10 . . 118.16(14) ?
C12 C11 H11A . . 120.9 ?
C10 C11 H11A . . 120.9 ?
C11 C12 C13 . . 121.32(14) ?
C11 C12 H12A . . 119.3 ?
C13 C12 H12A . . 119.3 ?
C14 C13 C12 . . 121.18(14) ?
C14 C13 H13A . . 119.4 ?
C12 C13 H13A . . 119.4 ?
C13 C14 C15 . . 118.26(14) ?
C13 C14 H14A . . 120.9 ?
C15 C14 H14A . . 120.9 ?
C14 C15 C10 . . 120.70(13) ?
C14 C15 C16 . . 132.32(13) ?
C10 C15 C16 . . 106.79(12) ?
N4 C16 N3 . . 122.50(13) ?
N4 C16 C15 . . 129.27(13) ?
N3 C16 C15 . . 106.24(11) ?
N4 C17 N5 . . 123.14(12) ?
N4 C17 C18 . . 129.16(13) ?
N5 C17 C18 . . 105.88(12) ?
C19 C18 C23 . . 120.58(13) ?
C19 C18 C17 . . 131.82(13) ?
C23 C18 C17 . . 107.32(12) ?
C20 C19 C18 . . 118.15(14) ?
C20 C19 H19A . . 120.9 ?
C18 C19 H19A . . 120.9 ?
C19 C20 C21 . . 121.16(14) ?
C19 C20 H20A . . 119.4 ?
C21 C20 H20A . . 119.4 ?
C22 C21 C20 . . 121.65(15) ?
C22 C21 H21A . . 119.2 ?
C20 C21 H21A . . 119.2 ?
C21 C22 C23 . . 117.85(15) ?
C21 C22 H22A . . 121.1 ?
C23 C22 H22A . . 121.1 ?
C22 C23 C18 . . 120.56(13) ?
C22 C23 C24 . . 132.13(14) ?
C18 C23 C24 . . 106.93(12) ?
N6 C24 N5 . . 123.26(12) ?
N6 C24 C23 . . 128.78(13) ?
N5 C24 C23 . . 106.00(12) ?
O1 C25 C27 . . 111.56(12) ?
O1 C25 C28 . . 109.25(12) ?
C27 C25 C28 . . 110.53(13) ?
O1 C25 C26 . . 103.89(11) ?
C27 C25 C26 . . 110.78(14) ?
C28 C25 C26 . . 110.64(14) ?
C25 C26 H26A . . 109.5 ?
C25 C26 H26B . . 109.5 ?
H26A C26 H26B . . 109.5 ?
C25 C26 H26C . . 109.5 ?
H26A C26 H26C . . 109.5 ?
H26B C26 H26C . . 109.5 ?
C25 C27 H27A . . 109.5 ?
C25 C27 H27B . . 109.5 ?
H27A C27 H27B . . 109.5 ?
C25 C27 H27C . . 109.5 ?
H27A C27 H27C . . 109.5 ?
H27B C27 H27C . . 109.5 ?
C25 C28 H28A . . 109.5 ?
C25 C28 H28B . . 109.5 ?
H28A C28 H28B . . 109.5 ?
C25 C28 H28C . . 109.5 ?
H28A C28 H28C . . 109.5 ?
H28B C28 H28C . . 109.5 ?
O1 B1 N1 . . 108.82(12) ?
O1 B1 N5 . . 120.99(12) ?
N1 B1 N5 . . 102.59(11) ?
O1 B1 N3 . . 117.50(12) ?
N1 B1 N3 . . 102.13(11) ?
N5 B1 N3 . . 102.33(11) ?

loop_
_geom_bond_atom_site_label_1
_geom_bond_atom_site_label_2
_geom_bond_site_symmetry_2
_geom_bond_distance
_geom_bond_publ_flag
O1 B1 . 1.4146(19) ?
O1 C25 . 1.4399(17) ?
N1 C8 . 1.3578(17) ?
N1 C1 . 1.3620(18) ?
N1 B1 . 1.5040(19) ?
N2 C9 . 1.3432(18) ?
N2 C8 . 1.3480(18) ?
N3 C9 . 1.3675(17) ?
N3 C16 . 1.3684(18) ?
N3 B1 . 1.515(2) ?
N4 C16 . 1.3434(18) ?
N4 C17 . 1.3461(19) ?
N5 C24 . 1.3679(18) ?
N5 C17 . 1.3715(18) ?
N5 B1 . 1.5110(19) ?
N6 C1 . 1.3416(18) ?
N6 C24 . 1.3450(18) ?
C1 C2 . 1.4554(19) ?
C2 C3 . 1.393(2) ?
C2 C7 . 1.4222(19) ?
C3 C4 . 1.383(2) ?
C3 H3A . 0.9500 ?
C4 C5 . 1.398(2) ?
C4 H4A . 0.9500 ?
C5 C6 . 1.382(2) ?
C5 H5A . 0.9500 ?
C6 C7 . 1.389(2) ?
C6 H6A . 0.9500 ?
C7 C8 . 1.4568(19) ?
C9 C10 . 1.457(2) ?
C10 C11 . 1.394(2) ?
C10 C15 . 1.418(2) ?
C11 C12 . 1.384(2) ?
C11 H11A . 0.9500 ?
C12 C13 . 1.398(2) ?
C12 H12A . 0.9500 ?
C13 C14 . 1.380(2) ?
C13 H13A . 0.9500 ?
C14 C15 . 1.392(2) ?
C14 H14A . 0.9500 ?
C15 C16 . 1.456(2) ?
C17 C18 . 1.454(2) ?
C18 C19 . 1.393(2) ?
C18 C23 . 1.422(2) ?
C19 C20 . 1.381(2) ?
C19 H19A . 0.9500 ?
C20 C21 . 1.400(2) ?
C20 H20A . 0.9500 ?
C21 C22 . 1.382(2) ?
C21 H21A . 0.9500 ?
C22 C23 . 1.393(2) ?
C22 H22A . 0.9500 ?
C23 C24 . 1.4581(19) ?
C25 C27 . 1.517(2) ?
C25 C28 . 1.519(2) ?
C25 C26 . 1.519(2) ?
C26 H26A . 0.9800 ?
C26 H26B . 0.9800 ?
C26 H26C . 0.9800 ?
C27 H27A . 0.9800 ?
C27 H27B . 0.9800 ?
C27 H27C . 0.9800 ?
C28 H28A . 0.9800 ?
C28 H28B . 0.9800 ?
C28 H28C . 0.9800 ?

loop_
_geom_torsion_atom_site_label_1
_geom_torsion_atom_site_label_2
_geom_torsion_atom_site_label_3
_geom_torsion_atom_site_label_4
_geom_torsion_site_symmetry_1
_geom_torsion_site_symmetry_2
_geom_torsion_site_symmetry_3
_geom_torsion_site_symmetry_4
_geom_torsion
_geom_torsion_publ_flag
C24 N6 C1 N1 . . . . -6.2(2) ?
C24 N6 C1 C2 . . . . 156.75(14) ?
C8 N1 C1 N6 . . . . 155.21(13) ?
B1 N1 C1 N6 . . . . -19.7(2) ?
C8 N1 C1 C2 . . . . -11.33(16) ?
B1 N1 C1 C2 . . . . 173.79(12) ?
N6 C1 C2 C3 . . . . 18.9(3) ?
N1 C1 C2 C3 . . . . -176.02(15) ?
N6 C1 C2 C7 . . . . -157.83(14) ?
N1 C1 C2 C7 . . . . 7.22(15) ?
C7 C2 C3 C4 . . . . -1.2(2) ?
C1 C2 C3 C4 . . . . -177.55(14) ?
C2 C3 C4 C5 . . . . 1.9(2) ?
C3 C4 C5 C6 . . . . -0.3(2) ?
C4 C5 C6 C7 . . . . -2.1(2) ?
C5 C6 C7 C2 . . . . 2.7(2) ?
C5 C6 C7 C8 . . . . 179.19(15) ?
C3 C2 C7 C6 . . . . -1.1(2) ?
C1 C2 C7 C6 . . . . 176.06(13) ?
C3 C2 C7 C8 . . . . -178.40(13) ?
C1 C2 C7 C8 . . . . -1.19(15) ?
C9 N2 C8 N1 . . . . 7.97(19) ?
C9 N2 C8 C7 . . . . -156.70(14) ?
C1 N1 C8 N2 . . . . -157.53(13) ?
B1 N1 C8 N2 . . . . 17.3(2) ?
C1 N1 C8 C7 . . . . 10.55(15) ?
B1 N1 C8 C7 . . . . -174.62(12) ?
C6 C7 C8 N2 . . . . -15.5(3) ?
C2 C7 C8 N2 . . . . 161.26(14) ?
C6 C7 C8 N1 . . . . 177.95(15) ?
C2 C7 C8 N1 . . . . -5.28(15) ?
C8 N2 C9 N3 . . . . -10.19(19) ?
C8 N2 C9 C10 . . . . 153.89(14) ?
C16 N3 C9 N2 . . . . 155.48(13) ?
B1 N3 C9 N2 . . . . -12.4(2) ?
C16 N3 C9 C10 . . . . -11.85(15) ?
B1 N3 C9 C10 . . . . -179.74(12) ?
N2 C9 C10 C11 . . . . 14.4(3) ?
N3 C9 C10 C11 . . . . -179.50(14) ?
N2 C9 C10 C15 . . . . -159.66(14) ?
N3 C9 C10 C15 . . . . 6.47(15) ?
C15 C10 C11 C12 . . . . -2.5(2) ?
C9 C10 C11 C12 . . . . -175.92(14) ?
C10 C11 C12 C13 . . . . 1.5(2) ?
C11 C12 C13 C14 . . . . 0.8(2) ?
C12 C13 C14 C15 . . . . -2.0(2) ?
C13 C14 C15 C10 . . . . 0.9(2) ?
C13 C14 C15 C16 . . . . 175.22(14) ?
C11 C10 C15 C14 . . . . 1.4(2) ?
C9 C10 C15 C14 . . . . 176.22(12) ?
C11 C10 C15 C16 . . . . -174.24(12) ?
C9 C10 C15 C16 . . . . 0.63(15) ?
C17 N4 C16 N3 . . . . 8.1(2) ?
C17 N4 C16 C15 . . . . -153.56(14) ?
C9 N3 C16 N4 . . . . -153.00(13) ?
B1 N3 C16 N4 . . . . 14.7(2) ?
C9 N3 C16 C15 . . . . 12.28(15) ?
B1 N3 C16 C15 . . . . 179.99(12) ?
C14 C15 C16 N4 . . . . -18.5(3) ?
C10 C15 C16 N4 . . . . 156.41(14) ?
C14 C15 C16 N3 . . . . 177.62(14) ?
C10 C15 C16 N3 . . . . -7.51(15) ?
C16 N4 C17 N5 . . . . -10.1(2) ?
C16 N4 C17 C18 . . . . 152.35(14) ?
C24 N5 C17 N4 . . . . 154.67(13) ?
B1 N5 C17 N4 . . . . -10.7(2) ?
C24 N5 C17 C18 . . . . -11.22(15) ?
B1 N5 C17 C18 . . . . -176.55(12) ?
N4 C17 C18 C19 . . . . 15.4(3) ?
N5 C17 C18 C19 . . . . -179.91(15) ?
N4 C17 C18 C23 . . . . -158.39(14) ?
N5 C17 C18 C23 . . . . 6.35(15) ?
C23 C18 C19 C20 . . . . -1.5(2) ?
C17 C18 C19 C20 . . . . -174.57(15) ?
C18 C19 C20 C21 . . . . 2.3(2) ?
C19 C20 C21 C22 . . . . -0.8(3) ?
C20 C21 C22 C23 . . . . -1.4(3) ?
C21 C22 C23 C18 . . . . 2.1(2) ?
C21 C22 C23 C24 . . . . 173.96(16) ?
C19 C18 C23 C22 . . . . -0.7(2) ?
C17 C18 C23 C22 . . . . 173.92(14) ?
C19 C18 C23 C24 . . . . -174.38(13) ?
C17 C18 C23 C24 . . . . 0.21(16) ?
C1 N6 C24 N5 . . . . 10.0(2) ?
C1 N6 C24 C23 . . . . -151.74(14) ?
C17 N5 C24 N6 . . . . -153.95(13) ?
B1 N5 C24 N6 . . . . 11.6(2) ?
C17 N5 C24 C23 . . . . 11.36(16) ?
B1 N5 C24 C23 . . . . 176.94(12) ?
C22 C23 C24 N6 . . . . -15.2(3) ?
C18 C23 C24 N6 . . . . 157.52(14) ?
C22 C23 C24 N5 . . . . -179.40(16) ?
C18 C23 C24 N5 . . . . -6.70(16) ?
B1 O1 C25 C27 . . . . 49.70(19) ?
B1 O1 C25 C28 . . . . -72.81(18) ?
B1 O1 C25 C26 . . . . 169.09(15) ?
C25 O1 B1 N1 . . . . 154.31(12) ?
C25 O1 B1 N5 . . . . 36.1(2) ?
C25 O1 B1 N3 . . . . -90.36(17) ?
C8 N1 B1 O1 . . . . 91.35(16) ?
C1 N1 B1 O1 . . . . -94.29(15) ?
C8 N1 B1 N5 . . . . -139.34(13) ?
C1 N1 B1 N5 . . . . 35.02(17) ?
C8 N1 B1 N3 . . . . -33.56(17) ?
C1 N1 B1 N3 . . . . 140.79(12) ?
C24 N5 B1 O1 . . . . 90.43(17) ?
C17 N5 B1 O1 . . . . -105.58(16) ?
C24 N5 B1 N1 . . . . -30.88(17) ?
C17 N5 B1 N1 . . . . 133.10(13) ?
C24 N5 B1 N3 . . . . -136.51(13) ?
C17 N5 B1 N3 . . . . 27.48(17) ?
C9 N3 B1 O1 . . . . -88.02(16) ?
C16 N3 B1 O1 . . . . 105.50(15) ?
C9 N3 B1 N1 . . . . 30.93(16) ?
C16 N3 B1 N1 . . . . -135.55(13) ?
C9 N3 B1 N5 . . . . 136.90(12) ?
C16 N3 B1 N5 . . . . -29.58(17) ?
